data_1575848
loop_
_publ_author_name
'Rahman, Rahad'
'Quazi, Nurul H.'
'White, Keith F.'
'Saker Neto, Nicolau'
'Hong, Yuning'
'Maeder, Marcel'
'Wilson, David J. D.'
'Barnard, Peter J.'

_publ_section_title
;
 Luminescent iridium(III) complexes bearing boronic acid groups: potential
 sensors for carbohydrates.
;
_journal_issue 41
_journal_name_full 'Dalton transactions (Cambridge, England : 2003)'
_journal_page_first 15609
_journal_page_last 15622
_journal_paper_doi 10.1039/d5dt01291k
_journal_volume 54
_journal_year 2025
_chemical_formula_moiety 'C35 H28 B Ir N7 O2, Cl, 0.75[C4H10O1]'
_chemical_formula_sum 'C38 H35.5 B Cl Ir N7 O2.75'
_chemical_formula_weight 872.69
_space_group_crystal_system triclinic
_space_group_IT_number 2
_space_group_name_Hall '-P 1'
_space_group_name_H-M_alt 'P -1'
_atom_sites_solution_hydrogens geom
_atom_sites_solution_primary dual
_audit_creation_date 2025-07-15
_audit_creation_method
;
Olex2 1.5
(compiled 2023.08.24 svn.re1ec1418 for OlexSys, GUI svn.r6817)
;
_audit_update_record
;
2025-07-27 deposited with the CCDC.	2025-09-16 downloaded from the CCDC.
;
_cell_angle_alpha 95.1070(10)
_cell_angle_beta 95.3820(10)
_cell_angle_gamma 109.1470(10)
_cell_formula_units_Z 2
_cell_length_a 9.66760(10)
_cell_length_b 10.6981(2)
_cell_length_c 17.9209(2)
_cell_measurement_reflns_used 14640
_cell_measurement_temperature 150.0(1)
_cell_measurement_theta_max 70.98
_cell_measurement_theta_min 4.39
_cell_volume 1729.02(4)
_computing_molecular_graphics 'Olex2 1.5 (Dolomanov et al., 2009)'
_computing_publication_material 'Olex2 1.5 (Dolomanov et al., 2009)'
_computing_structure_refinement 'SHELXL 2018/3 (Sheldrick, 2015)'
_computing_structure_solution 'SHELXT 2018/2 (Sheldrick, 2018)'
_diffrn_ambient_temperature 150.0(1)
_diffrn_measured_fraction_theta_full 0.998
_diffrn_measured_fraction_theta_max 0.993
_diffrn_measurement_device_type 'SuperNova, Dual, Cu at home/near, HyPix3000'
_diffrn_radiation_type CuK\a
_diffrn_radiation_wavelength 1.54184
_diffrn_reflns_av_R_equivalents 0.0302
_diffrn_reflns_av_unetI/netI 0.0261
_diffrn_reflns_Laue_measured_fraction_full 0.998
_diffrn_reflns_Laue_measured_fraction_max 0.993
_diffrn_reflns_limit_h_max 11
_diffrn_reflns_limit_h_min -8
_diffrn_reflns_limit_k_max 13
_diffrn_reflns_limit_k_min -12
_diffrn_reflns_limit_l_max 21
_diffrn_reflns_limit_l_min -21
_diffrn_reflns_number 19646
_diffrn_reflns_point_group_measured_fraction_full 0.998
_diffrn_reflns_point_group_measured_fraction_max 0.993
_diffrn_reflns_theta_full 67.684
_diffrn_reflns_theta_max 71.185
_diffrn_reflns_theta_min 4.411
_exptl_absorpt_coefficient_mu 8.579
_exptl_absorpt_correction_T_max 1.00
_exptl_absorpt_correction_T_min 0.57
_exptl_absorpt_correction_type multi-scan
_exptl_absorpt_process_details
'CrysAlisPro 1.171.43.90 (Rigaku Oxford Diffraction, 2023). Empirical absorption correction using spherical harmonics, implemented in SCALE3 ABSPACK scaling algorithm.'
_exptl_crystal_colour 'clear yellow'
_exptl_crystal_colour_lustre clear
_exptl_crystal_colour_primary yellow
_exptl_crystal_density_diffrn 1.676
_exptl_crystal_description plank
_exptl_crystal_F_000 867
_exptl_crystal_size_max 0.16
_exptl_crystal_size_mid 0.09
_exptl_crystal_size_min 0.03
_refine_diff_density_max 1.155
_refine_diff_density_min -1.651
_refine_diff_density_rms 0.109
_refine_ls_extinction_method none
_refine_ls_goodness_of_fit_ref 1.074
_refine_ls_hydrogen_treatment constr
_refine_ls_matrix_type full
_refine_ls_number_parameters 446
_refine_ls_number_reflns 6651
_refine_ls_number_restraints 6
_refine_ls_restrained_S_all 1.075
_refine_ls_R_factor_all 0.0339
_refine_ls_R_factor_gt 0.0330
_refine_ls_shift/su_max 0.002
_refine_ls_shift/su_mean 0.000
_refine_ls_structure_factor_coef Fsqd
_refine_ls_weighting_details 'w=1/[\s^2^(Fo^2^)+(0.0449P)^2^+4.2421P] where P=(Fo^2^+2Fc^2^)/3'
_refine_ls_weighting_scheme calc
_refine_ls_wR_factor_gt 0.0839
_refine_ls_wR_factor_ref 0.0844
_reflns_Friedel_coverage 0.000
_reflns_number_gt 6481
_reflns_number_total 6651
_reflns_threshold_expression 'I > 2\s(I)'
_cod_data_source_file d5dt01291k2.cif
_cod_data_source_block 18
_cod_depositor_comments 'Adding full bibliography for 1575847--1575850.cif.'
_cod_original_formula_sum 'C38 H35.50 B Cl Ir N7 O2.75'
_cod_database_code 1575848
_shelx_shelxl_version_number 2018/3
_shelx_space_group_comment
;
The symmetry employed for this shelxl refinement is uniquely defined
by the following loop, which should always be used as a source of
symmetry information in preference to the above space-group names.
They are only intended as comments.
;
_shelx_estimated_absorpt_t_max 0.783
_shelx_estimated_absorpt_t_min 0.341
_olex2_refinement_description
;
1. Fixed Uiso
 At 1.2 times of:
  All C(H) groups, H2 of O2
 At 1.5 times of:
  All C(H,H,H) groups, H1 of O1
2. Uiso/Uaniso restraints and constraints
Cl1A \\sim Cl1B: within 2A with sigma of 0.04 and sigma for terminal atoms of
0.08 within 2A
3. Others
 Sof(H1)=Sof(Cl1B)=Sof(C35A)=Sof(H35D)=Sof(H35E)=Sof(H35F)=1-FVAR(1)
 Sof(H2)=Sof(Cl1A)=Sof(C35B)=Sof(H35A)=Sof(H35B)=Sof(H35C)=FVAR(1)
4.a Aromatic/amide H refined with riding coordinates:
 C20(H20), C18(H18), C4(H4), C16(H16), C13(H13), C3(H3), C5(H5), C15(H15),
 C25(H25), C6(H6), C8(H8), C12(H12), C17(H17), C23(H23), C22(H22), C10(H10),
 C24(H24), C11(H11), C27(H27), C32(H32), C34(H34), C28(H28), C30(H30), O2(H2),
 C29(H29)
4.b Idealised Me refined as rotating group:
 C35B(H35A,H35B,H35C), C35A(H35D,H35E,H35F)
4.c Idealised tetrahedral OH refined as rotating group:
 O1(H1)
;
_smtbx_masks_special_details
;
A solvent mask was calculated and 60 electrons were 
found in a volume of 229\%A^3^ in 1 void per unit cell. 
This is consistent with the presence of 
0.75[C4H10O1] per Asymmetric Unit 
which account for 63 electrons 
per unit cell.
;
_smtbx_masks_void_probe_radius 1.2
_smtbx_masks_void_truncation_radius 1.2
_olex2_submission_special_instructions 'No special instructions were received'

loop_
_space_group_symop_operation_xyz
'x, y, z'
'-x, -y, -z'

loop_
_atom_site_label
_atom_site_type_symbol
_atom_site_fract_x
_atom_site_fract_y
_atom_site_fract_z
_atom_site_U_iso_or_equiv
_atom_site_adp_type
_atom_site_occupancy
_atom_site_site_symmetry_order
_atom_site_calc_flag
_atom_site_refinement_flags_posn
_atom_site_refinement_flags_adp
_atom_site_refinement_flags_occupancy
_atom_site_disorder_assembly
_atom_site_disorder_group
Ir1 Ir 0.90634(2) 0.70789(2) 0.78731(2) 0.02662(7) Uani 1 1 d . . . . .
N3 N 0.9943(4) 0.9084(3) 0.79991(19) 0.0294(7) Uani 1 1 d . . . . .
N4 N 0.8068(4) 0.5103(3) 0.78804(19) 0.0283(7) Uani 1 1 d . . . . .
N6 N 1.0607(4) 0.9656(3) 0.87264(19) 0.0298(7) Uani 1 1 d . . . . .
N2 N 1.0818(4) 0.6875(4) 0.7268(2) 0.0328(7) Uani 1 1 d . . . . .
N7 N 0.6872(4) 0.4752(4) 0.8281(2) 0.0321(7) Uani 1 1 d . . . . .
N1 N 0.8201(4) 0.6914(4) 0.6715(2) 0.0369(8) Uani 1 1 d . . . . .
N5 N 0.9150(5) 0.6738(4) 0.6231(2) 0.0446(9) Uani 1 1 d . . . . .
C2 C 0.7268(5) 0.7088(4) 0.8378(2) 0.0305(8) Uani 1 1 d . . . . .
C1 C 1.0210(4) 0.7395(4) 0.8921(2) 0.0276(8) Uani 1 1 d . . . . .
C7 C 1.0872(4) 0.8751(4) 0.9208(2) 0.0281(8) Uani 1 1 d . . . . .
C20 C 0.8218(5) 0.4022(4) 0.7554(2) 0.0319(8) Uani 1 1 d . . . . .
H20 H 0.896531 0.399635 0.725115 0.038 Uiso 1 1 calc R U . . .
C14 C 1.0996(4) 1.1015(4) 0.8766(2) 0.0302(8) Uani 1 1 d . . . . .
C18 C 0.5240(5) 0.5649(5) 0.8963(3) 0.0376(10) Uani 1 1 d . . . . .
H18 H 0.471964 0.479643 0.909683 0.045 Uiso 1 1 calc R U . . .
C19 C 0.6424(4) 0.5830(4) 0.8553(2) 0.0306(8) Uani 1 1 d . . . . .
C26 C 0.6235(4) 0.3385(4) 0.8183(2) 0.0311(8) Uani 1 1 d . . . . .
C4 C 1.1408(5) 0.6884(4) 1.0040(2) 0.0340(9) Uani 1 1 d . . . . .
H4 H 1.159454 0.623548 1.032546 0.041 Uiso 1 1 calc R U . . .
C9 C 1.0619(5) 1.1300(4) 0.8040(3) 0.0337(9) Uani 1 1 d . . . . .
C16 C 0.5585(5) 0.7985(5) 0.8969(3) 0.0371(9) Uani 1 1 d . . . . .
H16 H 0.526967 0.872238 0.909104 0.045 Uiso 1 1 calc R U . . .
C13 C 1.1609(4) 1.2034(4) 0.9380(3) 0.0344(9) Uani 1 1 d . . . . .
H13 H 1.185636 1.184726 0.987361 0.041 Uiso 1 1 calc R U . . .
C3 C 1.0500(5) 0.6478(4) 0.9355(2) 0.0307(8) Uani 1 1 d . . . . .
H3 H 1.006715 0.555276 0.917950 0.037 Uiso 1 1 calc R U . . .
C21 C 0.7081(4) 0.2887(4) 0.7725(2) 0.0322(8) Uani 1 1 d . . . . .
C5 C 1.2046(5) 0.8227(5) 1.0314(2) 0.0356(9) Uani 1 1 d . . . . .
H5 H 1.265795 0.849627 1.078678 0.043 Uiso 1 1 calc R U . . .
C15 C 0.6802(5) 0.8152(4) 0.8584(2) 0.0331(9) Uani 1 1 d . . . . .
H15 H 0.732549 0.901020 0.845981 0.040 Uiso 1 1 calc R U . . .
C25 C 0.4973(5) 0.2513(5) 0.8434(3) 0.0404(10) Uani 1 1 d . . . . .
H25 H 0.439831 0.283817 0.875067 0.049 Uiso 1 1 calc R U . . .
C6 C 1.1789(5) 0.9179(4) 0.9893(2) 0.0345(9) Uani 1 1 d . . . . .
H6 H 1.223195 1.010328 1.006984 0.041 Uiso 1 1 calc R U . . .
C8 C 0.9956(5) 1.0051(4) 0.7591(2) 0.0342(9) Uani 1 1 d . . . . .
H8 H 0.957585 0.992640 0.707123 0.041 Uiso 1 1 calc R U . . .
C12 C 1.1827(5) 1.3317(4) 0.9222(3) 0.0393(10) Uani 1 1 d . . . . .
H12 H 1.221158 1.402739 0.962424 0.047 Uiso 1 1 calc R U . . .
C17 C 0.4832(5) 0.6761(5) 0.9175(3) 0.0387(10) Uani 1 1 d . . . . .
H17 H 0.403401 0.666845 0.946202 0.046 Uiso 1 1 calc R U . . .
C31 C 1.0543(5) 0.6725(5) 0.6515(3) 0.0431(11) Uani 1 1 d . . . . .
C23 C 0.5445(5) 0.0666(5) 0.7737(3) 0.0439(11) Uani 1 1 d . . . . .
H23 H 0.514991 -0.026859 0.758849 0.053 Uiso 1 1 calc R U . . .
C22 C 0.6681(5) 0.1502(5) 0.7497(3) 0.0398(10) Uani 1 1 d . . . . .
H22 H 0.725281 0.116148 0.718656 0.048 Uiso 1 1 calc R U . . .
C10 C 1.0908(5) 1.2625(5) 0.7898(3) 0.0413(10) Uani 1 1 d . . . . .
H10 H 1.069572 1.282883 0.740396 0.050 Uiso 1 1 calc R U . . .
C24 C 0.4610(5) 0.1172(5) 0.8200(3) 0.0452(11) Uani 1 1 d . . . . .
H24 H 0.376035 0.056525 0.835778 0.054 Uiso 1 1 calc R U . . .
C11 C 1.1508(5) 1.3620(5) 0.8497(3) 0.0430(11) Uani 1 1 d . . . . .
H11 H 1.170851 1.452456 0.841695 0.052 Uiso 1 1 calc R U . . .
C27 C 1.2141(5) 0.6874(5) 0.7578(3) 0.0405(10) Uani 1 1 d . . . . .
H27 H 1.235825 0.699648 0.811343 0.049 Uiso 1 1 calc R U . . .
C32 C 0.7024(6) 0.6911(6) 0.6292(3) 0.0488(12) Uani 1 1 d . . . . .
H32 H 0.618094 0.702182 0.648246 0.059 Uiso 1 1 calc R U . . .
C33 C 0.7162(7) 0.6720(7) 0.5513(3) 0.0613(15) Uani 1 1 d . . . . .
C34 C 0.8525(7) 0.6606(7) 0.5505(3) 0.0592(15) Uani 1 1 d . . . . .
H34 H 0.896228 0.646059 0.506664 0.071 Uiso 1 1 calc R U . . .
C28 C 1.3183(6) 0.6705(7) 0.7154(4) 0.0639(16) Uani 1 1 d . . . . .
H28 H 1.410597 0.670584 0.738922 0.077 Uiso 1 1 calc R U . . .
C30 C 1.1541(7) 0.6555(9) 0.6051(4) 0.078(2) Uani 1 1 d . . . . .
H30 H 1.131356 0.645414 0.551704 0.094 Uiso 1 1 calc R U . . .
O2 O 0.6405(7) 0.6346(7) 0.4094(3) 0.105(2) Uani 1 1 d . . . . .
H2 H 0.728453 0.615089 0.404379 0.126 Uiso 0.598(6) 1 calc R U P A 1
O1 O 0.4821(7) 0.6856(10) 0.4905(4) 0.125(3) Uani 1 1 d . . . . .
H1 H 0.492506 0.735364 0.531056 0.187 Uiso 0.402(6) 1 calc R U P A 1
C29 C 1.2870(8) 0.6533(10) 0.6380(4) 0.093(3) Uani 1 1 d . . . . .
H29 H 1.357275 0.640054 0.607335 0.112 Uiso 1 1 calc R U . . .
B1 B 0.6107(10) 0.6671(10) 0.4810(5) 0.077(2) Uani 1 1 d . . . . .
Cl1A Cl -0.0001(4) 0.6628(4) 0.39169(16) 0.0883(15) Uani 0.598(6) 1 d . U P A 2
Cl1B Cl 0.1464(10) 0.6716(9) 0.4178(3) 0.167(5) Uani 0.402(6) 1 d . U P A 1
C35B C 0.3876(14) 0.6814(18) 0.4274(10) 0.109(6) Uani 0.598(6) 1 d . . P A 2
H35A H 0.428496 0.659336 0.382053 0.163 Uiso 0.598(6) 1 calc R U P A 2
H35B H 0.375445 0.768637 0.426199 0.163 Uiso 0.598(6) 1 calc R U P A 2
H35C H 0.291454 0.613296 0.429015 0.163 Uiso 0.598(6) 1 calc R U P A 2
C35A C 0.547(2) 0.629(2) 0.3442(8) 0.080(6) Uani 0.402(6) 1 d . . P A 1
H35D H 0.502879 0.699204 0.351039 0.119 Uiso 0.402(6) 1 calc R U P A 1
H35E H 0.468645 0.541779 0.334442 0.119 Uiso 0.402(6) 1 calc R U P A 1
H35F H 0.603668 0.642865 0.301262 0.119 Uiso 0.402(6) 1 calc R U P A 1

loop_
_atom_site_aniso_label
_atom_site_aniso_U_11
_atom_site_aniso_U_22
_atom_site_aniso_U_33
_atom_site_aniso_U_23
_atom_site_aniso_U_13
_atom_site_aniso_U_12
Ir1 0.02374(10) 0.02807(10) 0.02654(10) 0.00221(6) 0.00380(6) 0.00695(7)
N3 0.0281(17) 0.0290(17) 0.0296(17) 0.0054(13) 0.0027(13) 0.0075(14)
N4 0.0243(16) 0.0293(17) 0.0288(16) 0.0033(13) 0.0036(13) 0.0061(13)
N6 0.0271(16) 0.0305(17) 0.0304(17) 0.0040(13) 0.0048(13) 0.0077(13)
N2 0.0324(18) 0.0320(18) 0.0335(18) -0.0007(14) 0.0105(14) 0.0100(14)
N7 0.0255(16) 0.0330(18) 0.0377(18) 0.0036(14) 0.0087(14) 0.0087(14)
N1 0.0293(18) 0.050(2) 0.0292(18) 0.0095(16) 0.0003(14) 0.0097(16)
N5 0.041(2) 0.060(3) 0.0303(19) 0.0026(17) 0.0055(16) 0.0149(19)
C2 0.030(2) 0.036(2) 0.0263(19) -0.0001(16) 0.0007(15) 0.0130(17)
C1 0.0199(17) 0.037(2) 0.0261(18) 0.0045(15) 0.0026(14) 0.0099(15)
C7 0.0237(18) 0.031(2) 0.0293(19) 0.0051(15) 0.0068(15) 0.0070(15)
C20 0.029(2) 0.034(2) 0.033(2) -0.0011(16) 0.0048(16) 0.0125(17)
C14 0.0238(18) 0.0269(19) 0.040(2) 0.0037(16) 0.0077(16) 0.0075(15)
C18 0.025(2) 0.038(2) 0.046(2) -0.0033(19) 0.0073(18) 0.0065(17)
C19 0.0266(19) 0.031(2) 0.034(2) -0.0001(16) 0.0016(16) 0.0107(16)
C26 0.0256(19) 0.030(2) 0.036(2) 0.0045(16) 0.0001(16) 0.0080(16)
C4 0.033(2) 0.036(2) 0.037(2) 0.0106(17) 0.0092(17) 0.0133(18)
C9 0.027(2) 0.033(2) 0.042(2) 0.0081(18) 0.0081(17) 0.0106(17)
C16 0.032(2) 0.038(2) 0.044(2) -0.0029(19) 0.0013(18) 0.0164(18)
C13 0.0253(19) 0.033(2) 0.044(2) 0.0003(18) 0.0089(17) 0.0088(16)
C3 0.032(2) 0.032(2) 0.032(2) 0.0084(16) 0.0096(16) 0.0126(17)
C21 0.027(2) 0.032(2) 0.036(2) 0.0017(17) -0.0006(16) 0.0094(16)
C5 0.031(2) 0.042(2) 0.030(2) 0.0043(17) -0.0009(16) 0.0089(18)
C15 0.030(2) 0.032(2) 0.036(2) 0.0014(17) 0.0016(17) 0.0108(17)
C25 0.030(2) 0.034(2) 0.059(3) 0.010(2) 0.012(2) 0.0103(18)
C6 0.033(2) 0.033(2) 0.034(2) 0.0013(17) 0.0031(17) 0.0072(17)
C8 0.034(2) 0.035(2) 0.034(2) 0.0094(17) 0.0056(17) 0.0114(18)
C12 0.031(2) 0.029(2) 0.057(3) -0.0024(19) 0.010(2) 0.0094(17)
C17 0.028(2) 0.045(3) 0.043(2) -0.0024(19) 0.0101(18) 0.0119(18)
C31 0.038(2) 0.057(3) 0.033(2) 0.002(2) 0.0085(18) 0.013(2)
C23 0.040(2) 0.031(2) 0.058(3) 0.002(2) -0.005(2) 0.0128(19)
C22 0.041(2) 0.034(2) 0.044(2) 0.0003(19) -0.001(2) 0.0152(19)
C10 0.038(2) 0.037(2) 0.053(3) 0.014(2) 0.008(2) 0.0154(19)
C24 0.030(2) 0.034(2) 0.068(3) 0.011(2) 0.005(2) 0.0052(18)
C11 0.035(2) 0.029(2) 0.067(3) 0.009(2) 0.014(2) 0.0109(18)
C27 0.031(2) 0.045(3) 0.048(3) 0.005(2) 0.0097(19) 0.0143(19)
C32 0.043(3) 0.059(3) 0.038(2) 0.004(2) -0.009(2) 0.013(2)
C33 0.061(4) 0.068(4) 0.046(3) 0.008(3) -0.005(3) 0.015(3)
C34 0.063(4) 0.080(4) 0.029(2) 0.002(2) 0.003(2) 0.019(3)
C28 0.040(3) 0.088(5) 0.064(4) -0.003(3) 0.012(3) 0.024(3)
C30 0.057(4) 0.136(7) 0.043(3) -0.002(4) 0.014(3) 0.036(4)
O2 0.116(5) 0.149(6) 0.055(3) 0.005(3) -0.017(3) 0.063(4)
O1 0.083(4) 0.194(8) 0.086(4) 0.004(5) -0.021(3) 0.044(5)
C29 0.052(4) 0.162(9) 0.068(4) -0.017(5) 0.020(3) 0.045(5)
B1 0.073(5) 0.089(6) 0.058(4) 0.011(4) -0.009(4) 0.017(4)
Cl1A 0.107(3) 0.146(3) 0.0497(15) 0.0287(17) 0.0377(16) 0.082(3)
Cl1B 0.164(8) 0.195(8) 0.055(3) -0.033(4) 0.042(4) -0.050(6)
C35B 0.056(7) 0.147(15) 0.125(13) 0.056(11) -0.017(8) 0.035(8)
C35A 0.094(13) 0.105(14) 0.039(8) 0.019(8) -0.020(8) 0.039(11)

loop_
_atom_type_symbol
_atom_type_description
_atom_type_scat_dispersion_real
_atom_type_scat_dispersion_imag
_atom_type_scat_source
C C 0.0181 0.0091 'International Tables Vol C Tables 4.2.6.8 and 6.1.1.4'
H H 0.0000 0.0000 'International Tables Vol C Tables 4.2.6.8 and 6.1.1.4'
B B 0.0090 0.0039 'International Tables Vol C Tables 4.2.6.8 and 6.1.1.4'
Cl Cl 0.3639 0.7018 'International Tables Vol C Tables 4.2.6.8 and 6.1.1.4'
Ir Ir -4.7710 6.5667 'International Tables Vol C Tables 4.2.6.8 and 6.1.1.4'
N N 0.0311 0.0180 'International Tables Vol C Tables 4.2.6.8 and 6.1.1.4'
O O 0.0492 0.0322 'International Tables Vol C Tables 4.2.6.8 and 6.1.1.4'

loop_
_geom_angle_atom_site_label_1
_geom_angle_atom_site_label_2
_geom_angle_atom_site_label_3
_geom_angle
_geom_angle_site_symmetry_1
_geom_angle_site_symmetry_3
_geom_angle_publ_flag
N3 Ir1 N4 172.12(13) . . ?
N3 Ir1 N2 91.87(14) . . ?
N3 Ir1 N1 94.50(14) . . ?
N3 Ir1 C2 93.36(16) . . ?
N3 Ir1 C1 80.45(15) . . ?
N4 Ir1 N2 95.04(13) . . ?
N4 Ir1 N1 90.83(14) . . ?
N4 Ir1 C2 79.96(15) . . ?
N4 Ir1 C1 95.04(15) . . ?
N1 Ir1 N2 76.16(14) . . ?
C2 Ir1 N2 173.94(15) . . ?
C2 Ir1 N1 100.37(15) . . ?
C1 Ir1 N2 95.96(15) . . ?
C1 Ir1 N1 170.58(15) . . ?
C1 Ir1 C2 87.92(15) . . ?
N6 N3 Ir1 114.3(2) . . ?
C8 N3 Ir1 137.2(3) . . ?
C8 N3 N6 108.2(3) . . ?
N7 N4 Ir1 115.4(3) . . ?
C20 N4 Ir1 135.3(3) . . ?
C20 N4 N7 109.1(3) . . ?
N3 N6 C7 114.9(3) . . ?
C14 N6 N3 109.0(3) . . ?
C14 N6 C7 135.6(4) . . ?
C31 N2 Ir1 116.0(3) . . ?
C31 N2 C27 117.8(4) . . ?
C27 N2 Ir1 126.2(3) . . ?
N4 N7 C19 114.8(3) . . ?
C26 N7 N4 108.8(3) . . ?
C26 N7 C19 134.8(3) . . ?
N5 N1 Ir1 112.9(3) . . ?
C32 N1 Ir1 140.9(4) . . ?
C32 N1 N5 106.1(4) . . ?
N1 N5 C31 120.0(4) . . ?
C34 N5 N1 110.1(4) . . ?
C34 N5 C31 129.8(4) . . ?
C19 C2 Ir1 113.8(3) . . ?
C15 C2 Ir1 129.2(3) . . ?
C15 C2 C19 117.0(4) . . ?
C7 C1 Ir1 113.6(3) . . ?
C3 C1 Ir1 129.2(3) . . ?
C3 C1 C7 117.1(4) . . ?
C1 C7 N6 115.1(3) . . ?
C6 C7 N6 122.3(4) . . ?
C6 C7 C1 122.4(4) . . ?
N4 C20 H20 125.4 . . ?
N4 C20 C21 109.2(4) . . ?
C21 C20 H20 125.4 . . ?
N6 C14 C9 107.1(4) . . ?
N6 C14 C13 131.4(4) . . ?
C9 C14 C13 121.5(4) . . ?
C19 C18 H18 120.9 . . ?
C19 C18 C17 118.1(4) . . ?
C17 C18 H18 120.9 . . ?
C2 C19 N7 115.2(4) . . ?
C18 C19 N7 122.2(4) . . ?
C18 C19 C2 122.6(4) . . ?
N7 C26 C21 106.8(4) . . ?
N7 C26 C25 132.5(4) . . ?
C21 C26 C25 120.7(4) . . ?
C3 C4 H4 119.7 . . ?
C3 C4 C5 120.6(4) . . ?
C5 C4 H4 119.7 . . ?
C14 C9 C8 105.7(4) . . ?
C10 C9 C14 120.5(4) . . ?
C10 C9 C8 133.8(4) . . ?
C15 C16 H16 119.7 . . ?
C17 C16 H16 119.7 . . ?
C17 C16 C15 120.6(4) . . ?
C14 C13 H13 122.0 . . ?
C12 C13 C14 116.1(4) . . ?
C12 C13 H13 122.0 . . ?
C1 C3 H3 119.3 . . ?
C4 C3 C1 121.4(4) . . ?
C4 C3 H3 119.3 . . ?
C26 C21 C20 106.0(4) . . ?
C26 C21 C22 120.7(4) . . ?
C22 C21 C20 133.1(4) . . ?
C4 C5 H5 120.1 . . ?
C4 C5 C6 119.8(4) . . ?
C6 C5 H5 120.1 . . ?
C2 C15 H15 119.3 . . ?
C16 C15 C2 121.3(4) . . ?
C16 C15 H15 119.3 . . ?
C26 C25 H25 121.4 . . ?
C24 C25 C26 117.1(4) . . ?
C24 C25 H25 121.4 . . ?
C7 C6 C5 118.7(4) . . ?
C7 C6 H6 120.7 . . ?
C5 C6 H6 120.7 . . ?
N3 C8 C9 110.0(4) . . ?
N3 C8 H8 125.0 . . ?
C9 C8 H8 125.0 . . ?
C13 C12 H12 118.5 . . ?
C13 C12 C11 123.0(4) . . ?
C11 C12 H12 118.5 . . ?
C18 C17 H17 119.9 . . ?
C16 C17 C18 120.2(4) . . ?
C16 C17 H17 119.9 . . ?
N2 C31 N5 114.8(4) . . ?
N2 C31 C30 122.9(5) . . ?
C30 C31 N5 122.3(5) . . ?
C22 C23 H23 119.6 . . ?
C22 C23 C24 120.8(4) . . ?
C24 C23 H23 119.6 . . ?
C21 C22 H22 120.9 . . ?
C23 C22 C21 118.1(4) . . ?
C23 C22 H22 120.9 . . ?
C9 C10 H10 121.1 . . ?
C11 C10 C9 117.8(5) . . ?
C11 C10 H10 121.1 . . ?
C25 C24 C23 122.6(4) . . ?
C25 C24 H24 118.7 . . ?
C23 C24 H24 118.7 . . ?
C12 C11 H11 119.5 . . ?
C10 C11 C12 120.9(4) . . ?
C10 C11 H11 119.5 . . ?
N2 C27 H27 118.7 . . ?
N2 C27 C28 122.6(5) . . ?
C28 C27 H27 118.7 . . ?
N1 C32 H32 124.3 . . ?
N1 C32 C33 111.4(5) . . ?
C33 C32 H32 124.3 . . ?
C32 C33 B1 130.8(7) . . ?
C34 C33 C32 104.1(5) . . ?
C34 C33 B1 125.0(6) . . ?
N5 C34 C33 108.2(5) . . ?
N5 C34 H34 125.9 . . ?
C33 C34 H34 125.9 . . ?
C27 C28 H28 120.7 . . ?
C27 C28 C29 118.7(6) . . ?
C29 C28 H28 120.7 . . ?
C31 C30 H30 120.9 . . ?
C29 C30 C31 118.2(6) . . ?
C29 C30 H30 120.9 . . ?
B1 O2 H2 118.6 . . ?
B1 O2 C35A 122.8(11) . . ?
C35A O2 H2 118.6 . . ?
B1 O1 H1 109.5 . . ?
B1 O1 C35B 118.5(10) . . ?
C28 C29 H29 120.1 . . ?
C30 C29 C28 119.8(6) . . ?
C30 C29 H29 120.1 . . ?
O2 B1 C33 121.2(8) . . ?
O1 B1 C33 118.5(8) . . ?
O1 B1 O2 120.1(7) . . ?
O1 C35B H35A 109.5 . . ?
O1 C35B H35B 109.5 . . ?
O1 C35B H35C 109.5 . . ?
H35A C35B H35B 109.5 . . ?
H35A C35B H35C 109.5 . . ?
H35B C35B H35C 109.5 . . ?
O2 C35A H35D 109.5 . . ?
O2 C35A H35E 109.5 . . ?
O2 C35A H35F 109.5 . . ?
H35D C35A H35E 109.5 . . ?
H35D C35A H35F 109.5 . . ?
H35E C35A H35F 109.5 . . ?

loop_
_geom_bond_atom_site_label_1
_geom_bond_atom_site_label_2
_geom_bond_distance
_geom_bond_site_symmetry_2
_geom_bond_publ_flag
Ir1 N3 2.014(3) . ?
Ir1 N4 2.016(3) . ?
Ir1 N2 2.155(3) . ?
Ir1 N1 2.132(4) . ?
Ir1 C2 2.033(4) . ?
Ir1 C1 2.029(4) . ?
N3 N6 1.389(5) . ?
N3 C8 1.316(5) . ?
N4 N7 1.384(5) . ?
N4 C20 1.306(5) . ?
N6 C7 1.420(5) . ?
N6 C14 1.370(5) . ?
N2 C31 1.336(6) . ?
N2 C27 1.346(6) . ?
N7 C19 1.421(5) . ?
N7 C26 1.376(5) . ?
N1 N5 1.365(5) . ?
N1 C32 1.306(6) . ?
N5 C31 1.400(6) . ?
N5 C34 1.357(6) . ?
C2 C19 1.407(6) . ?
C2 C15 1.389(6) . ?
C1 C7 1.406(6) . ?
C1 C3 1.386(6) . ?
C7 C6 1.390(6) . ?
C20 H20 0.9500 . ?
C20 C21 1.425(6) . ?
C14 C9 1.405(6) . ?
C14 C13 1.411(6) . ?
C18 H18 0.9500 . ?
C18 C19 1.388(6) . ?
C18 C17 1.404(6) . ?
C26 C21 1.400(6) . ?
C26 C25 1.411(6) . ?
C4 H4 0.9500 . ?
C4 C3 1.385(6) . ?
C4 C5 1.386(6) . ?
C9 C8 1.413(6) . ?
C9 C10 1.403(6) . ?
C16 H16 0.9500 . ?
C16 C15 1.388(6) . ?
C16 C17 1.375(7) . ?
C13 H13 0.9500 . ?
C13 C12 1.377(6) . ?
C3 H3 0.9500 . ?
C21 C22 1.413(6) . ?
C5 H5 0.9500 . ?
C5 C6 1.392(6) . ?
C15 H15 0.9500 . ?
C25 H25 0.9500 . ?
C25 C24 1.376(7) . ?
C6 H6 0.9500 . ?
C8 H8 0.9500 . ?
C12 H12 0.9500 . ?
C12 C11 1.397(7) . ?
C17 H17 0.9500 . ?
C31 C30 1.376(8) . ?
C23 H23 0.9500 . ?
C23 C22 1.371(7) . ?
C23 C24 1.401(7) . ?
C22 H22 0.9500 . ?
C10 H10 0.9500 . ?
C10 C11 1.378(7) . ?
C24 H24 0.9500 . ?
C11 H11 0.9500 . ?
C27 H27 0.9500 . ?
C27 C28 1.366(7) . ?
C32 H32 0.9500 . ?
C32 C33 1.419(8) . ?
C33 C34 1.364(9) . ?
C33 B1 1.530(10) . ?
C34 H34 0.9500 . ?
C28 H28 0.9500 . ?
C28 C29 1.375(10) . ?
C30 H30 0.9500 . ?
C30 C29 1.371(10) . ?
O2 H2 0.9500 . ?
O2 B1 1.381(11) . ?
O2 C35A 1.393(14) . ?
O1 H1 0.8400 . ?
O1 B1 1.344(12) . ?
O1 C35B 1.372(14) . ?
C29 H29 0.9500 . ?
C35B H35A 0.9800 . ?
C35B H35B 0.9800 . ?
C35B H35C 0.9800 . ?
C35A H35D 0.9800 . ?
C35A H35E 0.9800 . ?
C35A H35F 0.9800 . ?

loop_
_geom_torsion_atom_site_label_1
_geom_torsion_atom_site_label_2
_geom_torsion_atom_site_label_3
_geom_torsion_atom_site_label_4
_geom_torsion
_geom_torsion_site_symmetry_1
_geom_torsion_site_symmetry_2
_geom_torsion_site_symmetry_3
_geom_torsion_site_symmetry_4
_geom_torsion_publ_flag
Ir1 N3 N6 C7 14.3(4) . . . . ?
Ir1 N3 N6 C14 -172.5(2) . . . . ?
Ir1 N3 C8 C9 171.8(3) . . . . ?
Ir1 N4 N7 C19 6.9(4) . . . . ?
Ir1 N4 N7 C26 174.9(3) . . . . ?
Ir1 N4 C20 C21 -174.4(3) . . . . ?
Ir1 N2 C31 N5 0.7(6) . . . . ?
Ir1 N2 C31 C30 -178.6(6) . . . . ?
Ir1 N2 C27 C28 178.3(4) . . . . ?
Ir1 N1 N5 C31 -2.0(6) . . . . ?
Ir1 N1 N5 C34 178.5(4) . . . . ?
Ir1 N1 C32 C33 -178.6(4) . . . . ?
Ir1 C2 C19 N7 -6.2(5) . . . . ?
Ir1 C2 C19 C18 173.7(3) . . . . ?
Ir1 C2 C15 C16 -176.0(3) . . . . ?
Ir1 C1 C7 N6 1.0(4) . . . . ?
Ir1 C1 C7 C6 -175.4(3) . . . . ?
Ir1 C1 C3 C4 174.8(3) . . . . ?
N3 N6 C7 C1 -10.0(5) . . . . ?
N3 N6 C7 C6 166.4(4) . . . . ?
N3 N6 C14 C9 -2.4(4) . . . . ?
N3 N6 C14 C13 175.5(4) . . . . ?
N4 N7 C19 C2 -0.4(5) . . . . ?
N4 N7 C19 C18 179.8(4) . . . . ?
N4 N7 C26 C21 1.3(4) . . . . ?
N4 N7 C26 C25 -177.0(5) . . . . ?
N4 C20 C21 C26 0.1(5) . . . . ?
N4 C20 C21 C22 176.5(5) . . . . ?
N6 N3 C8 C9 -0.6(5) . . . . ?
N6 C7 C6 C5 -176.9(4) . . . . ?
N6 C14 C9 C8 1.9(4) . . . . ?
N6 C14 C9 C10 -179.0(4) . . . . ?
N6 C14 C13 C12 -178.2(4) . . . . ?
N2 C31 C30 C29 0.3(12) . . . . ?
N2 C27 C28 C29 0.2(10) . . . . ?
N7 N4 C20 C21 0.8(5) . . . . ?
N7 C26 C21 C20 -0.9(5) . . . . ?
N7 C26 C21 C22 -177.9(4) . . . . ?
N7 C26 C25 C24 177.2(5) . . . . ?
N1 N5 C31 N2 0.9(7) . . . . ?
N1 N5 C31 C30 -179.8(6) . . . . ?
N1 N5 C34 C33 1.0(7) . . . . ?
N1 C32 C33 C34 0.1(7) . . . . ?
N1 C32 C33 B1 -178.6(7) . . . . ?
N5 N1 C32 C33 0.5(6) . . . . ?
N5 C31 C30 C29 -178.9(7) . . . . ?
C1 C7 C6 C5 -0.8(6) . . . . ?
C7 N6 C14 C9 168.8(4) . . . . ?
C7 N6 C14 C13 -13.4(7) . . . . ?
C7 C1 C3 C4 -0.3(6) . . . . ?
C20 N4 N7 C19 -169.3(4) . . . . ?
C20 N4 N7 C26 -1.3(4) . . . . ?
C20 C21 C22 C23 -176.1(5) . . . . ?
C14 N6 C7 C1 179.2(4) . . . . ?
C14 N6 C7 C6 -4.4(7) . . . . ?
C14 C9 C8 N3 -0.8(5) . . . . ?
C14 C9 C10 C11 -2.7(6) . . . . ?
C14 C13 C12 C11 -1.8(6) . . . . ?
C19 N7 C26 C21 165.9(4) . . . . ?
C19 N7 C26 C25 -12.4(8) . . . . ?
C19 C2 C15 C16 2.1(6) . . . . ?
C19 C18 C17 C16 0.8(7) . . . . ?
C26 N7 C19 C2 -164.3(4) . . . . ?
C26 N7 C19 C18 15.8(7) . . . . ?
C26 C21 C22 C23 0.0(7) . . . . ?
C26 C25 C24 C23 0.5(8) . . . . ?
C4 C5 C6 C7 0.9(6) . . . . ?
C9 C14 C13 C12 -0.6(6) . . . . ?
C9 C10 C11 C12 0.4(7) . . . . ?
C13 C14 C9 C8 -176.2(4) . . . . ?
C13 C14 C9 C10 2.9(6) . . . . ?
C13 C12 C11 C10 1.9(7) . . . . ?
C3 C1 C7 N6 176.8(3) . . . . ?
C3 C1 C7 C6 0.5(6) . . . . ?
C3 C4 C5 C6 -0.8(6) . . . . ?
C21 C26 C25 C24 -0.9(7) . . . . ?
C5 C4 C3 C1 0.4(6) . . . . ?
C15 C2 C19 N7 175.4(4) . . . . ?
C15 C2 C19 C18 -4.7(6) . . . . ?
C15 C16 C17 C18 -3.4(7) . . . . ?
C25 C26 C21 C20 177.7(4) . . . . ?
C25 C26 C21 C22 0.7(7) . . . . ?
C8 N3 N6 C7 -171.3(3) . . . . ?
C8 N3 N6 C14 1.9(4) . . . . ?
C8 C9 C10 C11 176.1(5) . . . . ?
C17 C18 C19 N7 -176.8(4) . . . . ?
C17 C18 C19 C2 3.3(7) . . . . ?
C17 C16 C15 C2 1.9(7) . . . . ?
C31 N2 C27 C28 -1.1(8) . . . . ?
C31 N5 C34 C33 -178.4(6) . . . . ?
C31 C30 C29 C28 -1.2(14) . . . . ?
C22 C23 C24 C25 0.2(8) . . . . ?
C10 C9 C8 N3 -179.7(5) . . . . ?
C24 C23 C22 C21 -0.4(7) . . . . ?
C27 N2 C31 N5 -179.9(4) . . . . ?
C27 N2 C31 C30 0.9(8) . . . . ?
C27 C28 C29 C30 0.9(13) . . . . ?
C32 N1 N5 C31 178.6(5) . . . . ?
C32 N1 N5 C34 -0.9(6) . . . . ?
C32 C33 C34 N5 -0.7(7) . . . . ?
C32 C33 B1 O2 -173.8(7) . . . . ?
C32 C33 B1 O1 1.4(13) . . . . ?
C34 N5 C31 N2 -179.7(5) . . . . ?
C34 N5 C31 C30 -0.4(10) . . . . ?
C34 C33 B1 O2 7.7(13) . . . . ?
C34 C33 B1 O1 -177.1(8) . . . . ?
B1 C33 C34 N5 178.2(7) . . . . ?
C35B O1 B1 C33 179.9(11) . . . . ?
C35B O1 B1 O2 -4.9(16) . . . . ?
C35A O2 B1 C33 -180.0(12) . . . . ?
C35A O2 B1 O1 4.9(17) . . . . ?

loop_
_smtbx_masks_void_nr
_smtbx_masks_void_average_x
_smtbx_masks_void_average_y
_smtbx_masks_void_average_z
_smtbx_masks_void_volume
_smtbx_masks_void_count_electrons
_smtbx_masks_void_content
1 -0.826 0.000 0.500 229.2 59.7 '1.5 C4H10O1'
